data_7125475
loop_
_publ_author_name
'Gonz\'alez-Zamora, E'
'Fayol, A.'
'Bois-Choussy, M'
'Chiaroni, A.'
'Zhu, J.'

_publ_section_title
;
 Three component synthesis of oxa-bridged tetracyclic
 tetrahydroquinolines.
;
_journal_issue 17
_journal_name_full 'Chemical communications (Cambridge, England)'
_journal_page_first 1684
_journal_page_last 1685
_journal_paper_doi 10.1039/b104317j
_journal_year 2001
_chemical_compound_source 'Chemical synthesis'
_chemical_formula_moiety 'C31 H39 N3 O4'
_chemical_formula_structural 'C31 H39 N3 O4'
_chemical_formula_sum 'C31 H39 N3 O4'
_chemical_formula_weight 517.65
_chemical_name_common MEXI01
_space_group_IT_number 14
_space_group_name_Hall '-P 2yn'
_space_group_name_H-M_alt 'P 1 21/n 1'
_symmetry_cell_setting monoclinic
_symmetry_space_group_name_H-M 'P 1 21/n 1'
_atom_sites_solution_hydrogens geom
_atom_sites_solution_primary direct
_atom_sites_solution_secondary difmap
_audit_creation_method SHELXL
_cell_angle_alpha 90.00
_cell_angle_beta 97.64(3)
_cell_angle_gamma 90.00
_cell_formula_units_Z 4
_cell_length_a 14.049(5)
_cell_length_b 9.982(5)
_cell_length_c 20.886(8)
_cell_measurement_reflns_used 13968
_cell_measurement_temperature 293(2)
_cell_volume 2903(2)
_computing_cell_refinement
;
'DENZO (Otwinowski & Minor, 1997)  COLLECT (Hooft, 1998)' 
;
_computing_data_collection
;
'DENZO (Otwinowski & Minor, 1997)  COLLECT (Hooft, 1998)' 
;
_computing_data_reduction 'HKL package (Otwinowski & Minor, 1997)'
_computing_molecular_graphics 'R3M (Riche, 1983) ORTEP (Johnson, 1965)'
_computing_publication_material 'SHELXL-93 (Sheldrick, 1993)'
_computing_structure_refinement 'SHELXL-93 (Sheldrick, 1993)'
_computing_structure_solution 'SHELXS-86 (Sheldrick, 1990)'
_diffrn_ambient_temperature 293(2)
_diffrn_measurement_device 'Nonius kappaCCD area-detector diffractometer'
_diffrn_measurement_method 'phi and omega scans'
_diffrn_radiation_monochromator graphite
_diffrn_radiation_source 'fine-focus sealed tube'
_diffrn_radiation_type MoK\a
_diffrn_radiation_wavelength 0.71073
_diffrn_reflns_av_R_equivalents 0.0217
_diffrn_reflns_av_sigmaI/netI 0.0416
_diffrn_reflns_limit_h_max 15
_diffrn_reflns_limit_h_min -16
_diffrn_reflns_limit_k_max 11
_diffrn_reflns_limit_k_min -12
_diffrn_reflns_limit_l_max 25
_diffrn_reflns_limit_l_min -25
_diffrn_reflns_number 8306
_diffrn_reflns_theta_max 26.82
_diffrn_reflns_theta_min 1.65
_exptl_absorpt_coefficient_mu 0.078
_exptl_absorpt_correction_type none
_exptl_crystal_colour 'pale yellow'
_exptl_crystal_density_diffrn 1.184
_exptl_crystal_density_meas ?
_exptl_crystal_description prism
_exptl_crystal_F_000 1112
_exptl_crystal_size_max 0.40
_exptl_crystal_size_mid 0.37
_exptl_crystal_size_min 0.32
_refine_diff_density_max 0.710
_refine_diff_density_min -0.241
_refine_diff_density_rms 0.053
_refine_ls_extinction_coef 0.0118(37)
_refine_ls_extinction_expression Fc^*^==kFc[1+0.001xFc^2^\l^3^/sin(2\q)]^-1/4^
_refine_ls_extinction_method SHELXL
_refine_ls_goodness_of_fit_all 1.101
_refine_ls_goodness_of_fit_ref 1.181
_refine_ls_hydrogen_treatment riding
_refine_ls_matrix_type full
_refine_ls_number_parameters 346
_refine_ls_number_reflns 4662
_refine_ls_number_restraints 0
_refine_ls_restrained_S_all 1.130
_refine_ls_restrained_S_obs 1.181
_refine_ls_R_factor_all 0.1077
_refine_ls_R_factor_gt 0.0755
_refine_ls_shift/esd_mean 0.000
_refine_ls_shift/su_max -0.002
_refine_ls_structure_factor_coef Fsqd
_refine_ls_weighting_details 'w==1/[\s^2^(Fo^2^)+(0.1122P)^2^+1.5059P] where P==(Fo^2^+2Fc^2^)/3'
_refine_ls_weighting_scheme calc
_refine_ls_wR_factor_all 0.2294
_refine_ls_wR_factor_ref 0.1998
_reflns_number_gt 3303
_reflns_number_total 4665
_reflns_threshold_expression >2sigma(I)
_cod_data_source_file b104317j.txt
_cod_data_source_block mexi
_cod_depositor_comments
;
The following automatic conversions were performed:

data item '_symmetry_cell_setting' value 'Monoclinic' was changed to
'monoclinic' in accordance with the
/home/saulius/struct/COD-crude-data/automatic-downloads/DataCite-retrospective/RSC/depositions/lib/dictionaries/cif_core.dic
dictionary named 'cif_core.dic' version 2.4.2 last updated on
2011-04-26.

data item '_exptl_crystal_density_meas' value 'none' was changed to
'?' -- the value is perceived as not measured.

data item '_refine_ls_weighting_scheme' value 'calc
w==1/[\s^2^(Fo^2^)+(0.1122P)^2^+1.5059P] where P==(Fo^2^+2Fc^2^)/3'
was changed to 'calc'. A new data item '_refine_ls_weighting_details'
was created with the value set to
'w==1/[\s^2^(Fo^2^)+(0.1122P)^2^+1.5059P] where P==(Fo^2^+2Fc^2^)/3'.

Automatic conversion script
Id: cif_fix_values 6909 2019-04-08 15:41:33Z antanas 
;
_cod_original_cell_volume 2903.0(21)
_cod_original_sg_symbol_H-M 'P 21/n'
_cod_database_code 7125475

loop_
_symmetry_equiv_pos_as_xyz
'x, y, z'
'-x+1/2, y+1/2, -z+1/2'
'-x, -y, -z'
'x-1/2, -y-1/2, z-1/2'

loop_
_atom_site_aniso_label
_atom_site_aniso_U_11
_atom_site_aniso_U_22
_atom_site_aniso_U_33
_atom_site_aniso_U_23
_atom_site_aniso_U_13
_atom_site_aniso_U_12
C1 0.050(2) 0.050(2) 0.0388(15) 0.0038(13) 0.0051(12) -0.0011(14)
C2 0.049(2) 0.049(2) 0.0327(14) -0.0004(13) 0.0049(12) -0.0009(14)
C3 0.049(2) 0.049(2) 0.042(2) -0.0002(13) 0.0023(13) 0.0022(14)
N4 0.058(2) 0.0478(14) 0.0402(14) -0.0029(11) 0.0008(11) 0.0065(12)
C4a 0.053(2) 0.041(2) 0.0358(14) -0.0057(13) 0.0026(12) -0.0013(14)
C5 0.060(2) 0.048(2) 0.0364(15) -0.0035(13) 0.0057(13) 0.0022(15)
N6 0.061(2) 0.059(2) 0.0481(15) 0.0133(13) 0.0114(12) 0.0014(14)
C6a 0.054(2) 0.050(2) 0.042(2) 0.0002(14) -0.0010(14) -0.0029(15)
C7 0.074(2) 0.063(2) 0.053(2) 0.014(2) -0.002(2) 0.004(2)
C8 0.064(2) 0.099(3) 0.076(3) 0.028(2) -0.003(2) 0.016(2)
C9 0.051(2) 0.134(4) 0.099(3) 0.046(3) 0.004(2) 0.017(2)
C10 0.055(2) 0.113(3) 0.072(2) 0.036(2) 0.004(2) -0.006(2)
C10a 0.049(2) 0.057(2) 0.043(2) 0.0066(14) -0.0038(13) -0.0026(15)
C10b 0.053(2) 0.045(2) 0.042(2) -0.0001(13) 0.0012(13) -0.0059(14)
C11 0.057(2) 0.067(2) 0.043(2) 0.006(2) 0.0021(15) -0.004(2)
O12 0.122(2) 0.062(2) 0.093(2) 0.0046(15) 0.039(2) -0.015(2)
O13 0.095(2) 0.087(2) 0.098(2) 0.031(2) 0.052(2) 0.014(2)
C14 0.130(4) 0.117(4) 0.137(4) 0.063(4) 0.078(4) 0.016(3)
O15 0.0501(12) 0.0449(11) 0.0355(10) -0.0045(8) 0.0067(8) -0.0044(9)
N16 0.0521(15) 0.062(2) 0.0346(13) -0.0083(11) 0.0057(10) -0.0022(12)
C17 0.062(2) 0.085(3) 0.059(2) -0.027(2) 0.013(2) 0.000(2)
C18 0.092(3) 0.141(4) 0.067(3) -0.054(3) 0.023(2) -0.015(3)
O19 0.095(2) 0.131(3) 0.068(2) -0.050(2) 0.0060(15) -0.023(2)
C20 0.073(2) 0.122(4) 0.051(2) -0.020(2) -0.004(2) -0.009(2)
C21 0.052(2) 0.083(2) 0.045(2) -0.012(2) 0.0041(14) -0.008(2)
C22 0.084(2) 0.062(2) 0.047(2) 0.004(2) 0.001(2) 0.015(2)
C23 0.076(2) 0.050(2) 0.048(2) 0.0070(15) -0.006(2) 0.010(2)
C24 0.087(3) 0.072(3) 0.070(2) -0.003(2) 0.001(2) 0.013(2)
C25 0.108(4) 0.106(4) 0.083(3) -0.001(3) 0.010(3) 0.045(3)
C26 0.170(6) 0.078(4) 0.082(3) -0.009(3) -0.014(4) 0.049(4)
C27 0.160(5) 0.052(3) 0.101(4) 0.000(2) -0.024(4) -0.002(3)
C28 0.105(3) 0.068(3) 0.082(3) 0.013(2) -0.002(2) -0.005(2)
C29 0.058(2) 0.073(2) 0.047(2) 0.002(2) 0.0081(14) 0.000(2)
C30 0.073(2) 0.070(2) 0.055(2) 0.003(2) 0.020(2) 0.002(2)
C31 0.072(3) 0.110(3) 0.081(3) 0.026(2) 0.033(2) 0.019(2)
C32 0.090(3) 0.143(4) 0.084(3) -0.002(3) 0.017(2) -0.001(3)
C33 0.092(4) 0.207(7) 0.142(5) -0.024(5) 0.037(3) -0.033(4)
C34 0.109(4) 0.244(9) 0.182(7) -0.050(6) 0.058(4) -0.034(5)

loop_
_atom_site_label
_atom_site_type_symbol
_atom_site_fract_x
_atom_site_fract_y
_atom_site_fract_z
_atom_site_U_iso_or_equiv
_atom_site_thermal_displace_type
_atom_site_occupancy
_atom_site_calc_flag
_atom_site_refinement_flags
C1 C 0.6347(2) 0.8991(3) 0.93016(13) 0.0466(7) Uani 1 d .
H1 H 0.6029(2) 0.9825(3) 0.94004(13) 0.056 Uiso 1 calc R
C2 C 0.7451(2) 0.9170(3) 0.94830(12) 0.0437(7) Uani 1 d .
C3 C 0.7923(2) 0.7874(3) 0.92772(14) 0.0472(7) Uani 1 d .
N4 N 0.7846(2) 0.7825(2) 0.86587(11) 0.0491(7) Uani 1 d .
C4a C 0.7325(2) 0.9083(3) 0.84515(13) 0.0437(7) Uani 1 d .
C5 C 0.7504(2) 0.9544(3) 0.77916(13) 0.0482(8) Uani 1 d .
H5 H 0.7362(2) 0.8801(3) 0.74871(13) 0.058 Uiso 1 calc R
N6 N 0.6863(2) 1.0646(3) 0.75879(12) 0.0558(7) Uani 1 d .
HN6 H 0.6994 1.1059 0.7209 0.067 Uiso 1 d .
C6a C 0.5912(2) 1.0646(3) 0.77048(14) 0.0495(8) Uani 1 d .
C7 C 0.5258(3) 1.1530(4) 0.7364(2) 0.0643(9) Uani 1 d .
H7 H 0.5463(3) 1.2081(4) 0.7051(2) 0.077 Uiso 1 calc R
C8 C 0.4330(3) 1.1603(4) 0.7481(2) 0.0808(12) Uani 1 d .
H8 H 0.3907(3) 1.2189(4) 0.7242(2) 0.097 Uiso 1 calc R
C9 C 0.4019(3) 1.0823(5) 0.7944(2) 0.0950(15) Uani 1 d .
H9 H 0.3389(3) 1.0886(5) 0.8031(2) 0.114 Uiso 1 calc R
C10 C 0.4652(3) 0.9933(4) 0.8284(2) 0.0804(12) Uani 1 d .
H10 H 0.4434(3) 0.9390(4) 0.8596(2) 0.096 Uiso 1 calc R
C10a C 0.5599(2) 0.9827(3) 0.81735(14) 0.0504(8) Uani 1 d .
C10b C 0.6272(2) 0.8843(3) 0.85500(13) 0.0471(7) Uani 1 d .
H10B H 0.6084(2) 0.7925(3) 0.84231(13) 0.056 Uiso 1 calc R
C11 C 0.5917(2) 0.7862(4) 0.96330(14) 0.0560(8) Uani 1 d .
O12 O 0.6072(2) 0.6694(3) 0.95533(14) 0.0900(9) Uani 1 d .
O13 O 0.5331(2) 0.8285(3) 1.00371(14) 0.0897(9) Uani 1 d .
C14 C 0.4917(4) 0.7251(5) 1.0406(3) 0.122(2) Uani 1 d .
H14A H 0.4489(20) 0.7656(6) 1.0672(13) 0.147 Uiso 1 calc R
H14B H 0.5420(4) 0.6789(24) 1.0674(13) 0.147 Uiso 1 calc R
H14C H 0.4566(21) 0.6626(20) 1.0115(3) 0.147 Uiso 1 calc R
O15 O 0.76399(13) 1.0027(2) 0.89507(8) 0.0434(5) Uani 1 d .
N16 N 0.7801(2) 0.9663(3) 1.01060(11) 0.0496(7) Uani 1 d .
C17 C 0.7262(3) 1.0729(4) 1.0369(2) 0.0683(10) Uani 1 d .
H17A H 0.6592(3) 1.0475(4) 1.0347(2) 0.082 Uiso 1 calc R
H17B H 0.7300(3) 1.1543(4) 1.0120(2) 0.082 Uiso 1 calc R
C18 C 0.7689(3) 1.0963(6) 1.1067(2) 0.099(2) Uani 1 d .
H18A H 0.7332(3) 1.1667(6) 1.1249(2) 0.119 Uiso 1 calc R
H18B H 0.7626(3) 1.0152(6) 1.1314(2) 0.119 Uiso 1 calc R
O19 O 0.8669(2) 1.1331(3) 1.11235(13) 0.0986(10) Uani 1 d .
C20 C 0.9197(3) 1.0318(5) 1.0862(2) 0.0830(12) Uani 1 d .
H20A H 0.9163(3) 0.9501(5) 1.1109(2) 0.100 Uiso 1 calc R
H20B H 0.9866(3) 1.0585(5) 1.0893(2) 0.100 Uiso 1 calc R
C21 C 0.8813(2) 1.0061(4) 1.01679(15) 0.0600(9) Uani 1 d .
H21A H 0.8877(2) 1.0865(4) 0.99164(15) 0.072 Uiso 1 calc R
H21B H 0.9185(2) 0.9356(4) 0.99989(15) 0.072 Uiso 1 calc R
C22 C 0.8339(3) 0.6799(3) 0.9731(2) 0.0651(9) Uani 1 d .
H22A H 0.8887(3) 0.7164(3) 1.0008(2) 0.078 Uiso 1 calc R
H22B H 0.7864(3) 0.6544(3) 1.0005(2) 0.078 Uiso 1 calc R
C23 C 0.8653(3) 0.5568(3) 0.9406(2) 0.0593(9) Uani 1 d .
C24 C 0.9569(3) 0.5491(4) 0.9232(2) 0.0773(11) Uani 1 d .
H24 H 0.9987(3) 0.6211(4) 0.9318(2) 0.093 Uiso 1 calc R
C25 C 0.9873(4) 0.4365(6) 0.8933(2) 0.0991(15) Uani 1 d .
H25 H 1.0489(4) 0.4330(6) 0.8817(2) 0.119 Uiso 1 calc R
C26 C 0.9275(6) 0.3323(6) 0.8810(2) 0.112(2) Uani 1 d .
H26 H 0.9485(6) 0.2566(6) 0.8611(2) 0.135 Uiso 1 calc R
C27 C 0.8373(5) 0.3348(4) 0.8970(3) 0.108(2) Uani 1 d .
H27 H 0.7967(5) 0.2617(4) 0.8882(3) 0.130 Uiso 1 calc R
C28 C 0.8060(4) 0.4497(4) 0.9271(2) 0.0865(13) Uani 1 d .
H28 H 0.7439(4) 0.4526(4) 0.9378(2) 0.104 Uiso 1 calc R
C29 C 0.8544(2) 0.9948(4) 0.7795(2) 0.0591(9) Uani 1 d .
H29A H 0.8940(2) 0.9328(4) 0.8071(2) 0.071 Uiso 1 calc R
H29B H 0.8630(2) 1.0828(4) 0.7991(2) 0.071 Uiso 1 calc R
C30 C 0.8923(3) 0.9995(4) 0.7149(2) 0.0649(9) Uani 1 d .
H30A H 0.8545(3) 1.0624(4) 0.6866(2) 0.078 Uiso 1 calc R
H30B H 0.8861(3) 0.9118(4) 0.6949(2) 0.078 Uiso 1 calc R
C31 C 0.9999(3) 1.0433(5) 0.7237(2) 0.0854(13) Uani 1 d .
H31A H 1.0030(3) 1.1386(5) 0.7327(2) 0.102 Uiso 1 calc R
H31B H 1.0328(3) 0.9978(5) 0.7614(2) 0.102 Uiso 1 calc R
C32 C 1.0516(3) 1.0170(6) 0.6695(2) 0.105(2) Uani 1 d .
H32A H 1.0207(3) 1.0659(6) 0.6323(2) 0.126 Uiso 1 calc R
H32B H 1.0462(3) 0.9223(6) 0.6593(2) 0.126 Uiso 1 calc R
C33 C 1.1566(4) 1.0539(8) 0.6798(3) 0.145(2) Uani 1 d .
H33A H 1.1876(4) 1.0077(8) 0.7178(3) 0.174 Uiso 1 calc R
H33B H 1.1624(4) 1.1494(8) 0.6880(3) 0.174 Uiso 1 calc R
C34 C 1.2112(5) 1.0181(9) 0.6203(4) 0.175(3) Uani 1 d .
H34A H 1.2717(18) 1.0642(43) 0.6246(14) 0.210 Uiso 1 calc R
H34B H 1.1729(18) 1.0451(47) 0.5809(4) 0.210 Uiso 1 calc R
H34C H 1.2221(33) 0.9232(12) 0.6194(14) 0.210 Uiso 1 calc R

loop_
_atom_type_symbol
_atom_type_description
_atom_type_scat_dispersion_real
_atom_type_scat_dispersion_imag
_atom_type_scat_source
C C 0.0033 0.0016 'International Tables Vol C Tables 4.2.6.8 and 6.1.1.4'
N N 0.0061 0.0033 'International Tables Vol C Tables 4.2.6.8 and 6.1.1.4'
O O 0.0106 0.0060 'International Tables Vol C Tables 4.2.6.8 and 6.1.1.4'
H H 0.0000 0.0000 'International Tables Vol C Tables 4.2.6.8 and 6.1.1.4'

loop_
_geom_angle_atom_site_label_1
_geom_angle_atom_site_label_2
_geom_angle_atom_site_label_3
_geom_angle
C11 C1 C2 115.2(2)
C11 C1 C10b 114.6(2)
C2 C1 C10b 100.8(2)
N16 C2 O15 114.9(2)
N16 C2 C3 116.0(2)
O15 C2 C3 98.7(2)
N16 C2 C1 118.5(2)
O15 C2 C1 99.1(2)
C3 C2 C1 106.7(2)
N4 C3 C22 125.7(3)
N4 C3 C2 109.4(2)
C22 C3 C2 124.8(3)
C3 N4 C4a 103.5(2)
O15 C4a N4 104.6(2)
O15 C4a C5 113.1(2)
N4 C4a C5 112.8(2)
O15 C4a C10b 102.4(2)
N4 C4a C10b 105.9(2)
C5 C4a C10b 116.8(2)
N6 C5 C4a 109.1(2)
N6 C5 C29 111.1(3)
C4a C5 C29 110.9(2)
C6a N6 C5 121.5(2)
N6 C6a C10a 121.7(3)
N6 C6a C7 119.5(3)
C10a C6a C7 118.8(3)
C8 C7 C6a 121.6(3)
C9 C8 C7 120.2(3)
C8 C9 C10 119.2(4)
C9 C10 C10a 121.9(3)
C10 C10a C6a 118.2(3)
C10 C10a C10b 120.8(3)
C6a C10a C10b 121.0(3)
C10a C10b C4a 112.1(2)
C10a C10b C1 114.5(2)
C4a C10b C1 100.4(2)
O12 C11 O13 122.5(3)
O12 C11 C1 125.2(3)
O13 C11 C1 112.3(3)
C11 O13 C14 116.0(3)
C4a O15 C2 95.7(2)
C2 N16 C17 117.8(3)
C2 N16 C21 112.9(2)
C17 N16 C21 108.4(3)
N16 C17 C18 108.4(3)
O19 C18 C17 112.0(3)
C20 O19 C18 109.8(3)
O19 C20 C21 111.0(3)
N16 C21 C20 110.6(3)
C23 C22 C3 114.5(3)
C28 C23 C24 117.8(4)
C28 C23 C22 121.9(4)
C24 C23 C22 120.3(3)
C25 C24 C23 121.2(5)
C26 C25 C24 119.7(5)
C25 C26 C27 121.5(5)
C26 C27 C28 119.0(5)
C23 C28 C27 120.9(5)
C5 C29 C30 117.2(3)
C29 C30 C31 110.7(3)
C32 C31 C30 115.8(4)
C31 C32 C33 115.3(4)
C32 C33 C34 113.6(5)

loop_
_geom_bond_atom_site_label_1
_geom_bond_atom_site_label_2
_geom_bond_distance
C1 C11 1.492(4)
C1 C2 1.557(4)
C1 C10b 1.566(4)
C2 N16 1.417(4)
C2 O15 1.455(3)
C2 C3 1.540(4)
C3 N4 1.283(4)
C3 C22 1.499(4)
N4 C4a 1.489(4)
C4a O15 1.431(3)
C4a C5 1.506(4)
C4a C10b 1.539(4)
C5 N6 1.450(4)
C5 C29 1.514(4)
N6 C6a 1.389(4)
C6a C10a 1.391(4)
C6a C7 1.398(5)
C7 C8 1.359(5)
C8 C9 1.358(6)
C9 C10 1.384(5)
C10 C10a 1.385(5)
C10a C10b 1.510(4)
C11 O12 1.201(4)
C11 O13 1.324(4)
O13 C14 1.455(5)
N16 C17 1.455(4)
N16 C21 1.465(4)
C17 C18 1.520(5)
C18 O19 1.414(5)
O19 C20 1.406(5)
C20 C21 1.500(5)
C22 C23 1.498(5)
C23 C28 1.363(5)
C23 C24 1.385(5)
C24 C25 1.381(6)
C25 C26 1.340(8)
C26 C27 1.353(8)
C27 C28 1.406(7)
C29 C30 1.515(4)
C30 C31 1.561(5)
C31 C32 1.449(6)
C32 C33 1.508(7)
C33 C34 1.584(8)
